data_7008744
loop_
_publ_author_name
'Aguado, Javier E.'
'Canales, Silvia'
'Gimeno, M Concepci\'on'
'Jones, Peter G.'
'Laguna, Antonio'
'Villacampa, M. Dolores'

_publ_section_title
;
 Group 11 complexes with unsymmetrical P,S and P,Se disubstituted
 ferrocene ligands.
;
_journal_issue 18
_journal_name_full 'Dalton transactions (Cambridge, England : 2003)'
_journal_page_first 3005
_journal_page_last 3015
_journal_paper_doi 10.1039/b507058a
_journal_year 2005
_chemical_formula_sum 'C28 H23 Au Cl Fe P S'
_chemical_formula_weight 710.76
_chemical_name_systematic
;
?
;
_space_group_IT_number 19
_symmetry_cell_setting orthorhombic
_symmetry_space_group_name_Hall 'P 2ac 2ab'
_symmetry_space_group_name_H-M 'P 21 21 21'
_atom_sites_solution_hydrogens geom
_atom_sites_solution_primary direct
_atom_sites_solution_secondary difmap
_audit_creation_method SHELXL-97
_cell_angle_alpha 90.00
_cell_angle_beta 90.00
_cell_angle_gamma 90.00
_cell_formula_units_Z 4
_cell_length_a 9.1540(8)
_cell_length_b 10.6559(8)
_cell_length_c 25.390(2)
_cell_measurement_reflns_used 5466
_cell_measurement_temperature 143(2)
_cell_measurement_theta_max 28
_cell_measurement_theta_min 2
_cell_volume 2476.6(3)
_computing_cell_refinement 'Bruker SAINT'
_computing_data_collection 'Bruker SMART'
_computing_data_reduction 'Bruker SAINT'
_computing_molecular_graphics 'Siemens XP'
_computing_publication_material SHELXL-97
_computing_structure_refinement 'SHELXL-97 (Sheldrick, 1997)'
_computing_structure_solution 'SHELXS-97 (Sheldrick, 1990)'
_diffrn_ambient_temperature 143(2)
_diffrn_detector_area_resol_mean 8.192
_diffrn_measured_fraction_theta_full 1.000
_diffrn_measured_fraction_theta_max 1.000
_diffrn_measurement_device_type 'Bruker SMART 1000 CCD'
_diffrn_measurement_method '\w- and \f-scan'
_diffrn_radiation_monochromator graphite
_diffrn_radiation_source 'fine-focus sealed tube'
_diffrn_radiation_type MoK\a
_diffrn_radiation_wavelength 0.71073
_diffrn_reflns_av_R_equivalents 0.0809
_diffrn_reflns_av_sigmaI/netI 0.0419
_diffrn_reflns_limit_h_max 12
_diffrn_reflns_limit_h_min -12
_diffrn_reflns_limit_k_max 14
_diffrn_reflns_limit_k_min -14
_diffrn_reflns_limit_l_max 33
_diffrn_reflns_limit_l_min -33
_diffrn_reflns_number 45484
_diffrn_reflns_theta_full 28.00
_diffrn_reflns_theta_max 28.28
_diffrn_reflns_theta_min 1.60
_exptl_absorpt_coefficient_mu 6.775
_exptl_absorpt_correction_T_max 0.7370
_exptl_absorpt_correction_T_min 0.3413
_exptl_absorpt_correction_type numerical
_exptl_absorpt_process_details XPREP
_exptl_crystal_colour yellow
_exptl_crystal_density_diffrn 1.906
_exptl_crystal_density_method 'not measured'
_exptl_crystal_description tablet
_exptl_crystal_F_000 1376
_exptl_crystal_size_max 0.18
_exptl_crystal_size_mid 0.13
_exptl_crystal_size_min 0.08
_refine_diff_density_max 0.739
_refine_diff_density_min -0.461
_refine_diff_density_rms 0.100
_refine_ls_abs_structure_details 'Flack H D (1983), Acta Cryst. A39, 876-881'
_refine_ls_abs_structure_Flack -0.015(4)
_refine_ls_extinction_method none
_refine_ls_goodness_of_fit_ref 0.980
_refine_ls_hydrogen_treatment riding
_refine_ls_matrix_type full
_refine_ls_number_parameters 298
_refine_ls_number_reflns 6147
_refine_ls_number_restraints 92
_refine_ls_restrained_S_all 0.974
_refine_ls_R_factor_all 0.0300
_refine_ls_R_factor_gt 0.0235
_refine_ls_shift/su_max 0.001
_refine_ls_shift/su_mean 0.000
_refine_ls_structure_factor_coef Fsqd
_refine_ls_weighting_details 'calc w=1/[\s^2^(Fo^2^)+(0.0160P)^2^] where P=(Fo^2^+2Fc^2^)/3'
_refine_ls_weighting_scheme calc
_refine_ls_wR_factor_gt 0.0414
_refine_ls_wR_factor_ref 0.0430
_reflns_number_gt 5536
_reflns_number_total 6147
_reflns_threshold_expression >2sigma(I)
_cod_data_source_file b507058a.txt
_cod_data_source_block diados(complex3)
_cod_depositor_comments
;
The following automatic conversions were performed:
'_geom_angle_publ_flag' value 'Y' changed to 'y' according to
'/home/saulius/struct/CIF-dictionaries/cif_core.dic' dictionary named
'cif_core.dic' version 2.4.1 from 2010-06-29 (7
times).

'_geom_bond_publ_flag' value 'Y' changed to 'y' according to
'/home/saulius/struct/CIF-dictionaries/cif_core.dic' dictionary named
'cif_core.dic' version 2.4.1 from 2010-06-29 (5 times).

Automatic conversion script
Id: cif_fix_enum 1527 2010-12-29 10:47:43Z saulius 
;
_cod_original_sg_symbol_H-M P212121
_cod_database_code 7008744

loop_
_symmetry_equiv_pos_as_xyz
'x, y, z'
'-x+1/2, -y, z+1/2'
'-x, y+1/2, -z+1/2'
'x+1/2, -y+1/2, -z'

loop_
_atom_site_label
_atom_site_type_symbol
_atom_site_fract_x
_atom_site_fract_y
_atom_site_fract_z
_atom_site_U_iso_or_equiv
_atom_site_adp_type
_atom_site_occupancy
_atom_site_symmetry_multiplicity
_atom_site_calc_flag
_atom_site_refinement_flags
_atom_site_disorder_assembly
_atom_site_disorder_group
Au Au 0.450339(15) 0.123061(13) 0.349832(5) 0.02138(4) Uani 1 1 d . . .
Fe Fe 0.32793(5) 0.51040(4) 0.34502(2) 0.01929(10) Uani 1 1 d . . .
P P 0.59386(10) 0.29071(9) 0.35831(4) 0.0196(2) Uani 1 1 d . . .
Cl Cl 0.30784(11) -0.05104(9) 0.33625(4) 0.0272(2) Uani 1 1 d . . .
S S 0.41747(11) 0.62953(13) 0.46044(4) 0.0363(2) Uani 1 1 d . . .
C11 C 0.6380(4) 0.3399(3) 0.42480(14) 0.0254(9) Uani 1 1 d DU . .
C12 C 0.7461(5) 0.4303(4) 0.43380(17) 0.0365(10) Uani 1 1 d DU . .
H12 H 0.7998 0.4634 0.4050 0.044 Uiso 1 1 calc R . .
C13 C 0.7751(5) 0.4716(5) 0.48432(18) 0.0487(13) Uani 1 1 d DU . .
H13 H 0.8486 0.5328 0.4905 0.058 Uiso 1 1 calc R . .
C14 C 0.6949(6) 0.4220(5) 0.52611(17) 0.0522(14) Uani 1 1 d DU . .
H14 H 0.7118 0.4518 0.5608 0.063 Uiso 1 1 calc R . .
C15 C 0.5922(5) 0.3309(5) 0.51764(16) 0.0470(13) Uani 1 1 d DU . .
H15 H 0.5402 0.2966 0.5466 0.056 Uiso 1 1 calc R . .
C16 C 0.5633(5) 0.2885(4) 0.46716(13) 0.0328(9) Uani 1 1 d DU . .
H16 H 0.4927 0.2245 0.4616 0.039 Uiso 1 1 calc R . .
C21 C 0.7706(4) 0.2593(3) 0.32756(13) 0.0217(8) Uani 1 1 d DU . .
C22 C 0.8197(4) 0.3261(4) 0.28439(14) 0.0277(9) Uani 1 1 d DU . .
H22 H 0.7648 0.3952 0.2714 0.033 Uiso 1 1 calc R . .
C23 C 0.9496(5) 0.2920(4) 0.25998(15) 0.0350(9) Uani 1 1 d DU . .
H23 H 0.9836 0.3375 0.2302 0.042 Uiso 1 1 calc R . .
C24 C 1.0294(5) 0.1914(4) 0.27913(15) 0.0359(10) Uani 1 1 d DU . .
H24 H 1.1174 0.1672 0.2621 0.043 Uiso 1 1 calc R . .
C25 C 0.9814(4) 0.1259(4) 0.32296(16) 0.0334(9) Uani 1 1 d DU . .
H25 H 1.0376 0.0581 0.3364 0.040 Uiso 1 1 calc R . .
C26 C 0.8518(4) 0.1593(3) 0.34714(16) 0.0259(8) Uani 1 1 d DU . .
H26 H 0.8182 0.1140 0.3770 0.031 Uiso 1 1 calc R . .
C31 C 0.5162(4) 0.4221(3) 0.32403(13) 0.0208(8) Uani 1 1 d DU . .
C32 C 0.4080(4) 0.4087(3) 0.28371(13) 0.0232(8) Uani 1 1 d DU . .
H32 H 0.3694 0.3317 0.2711 0.028 Uiso 1 1 calc R . .
C33 C 0.3686(4) 0.5301(4) 0.26591(14) 0.0267(9) Uani 1 1 d DU . .
H33 H 0.2994 0.5486 0.2391 0.032 Uiso 1 1 calc R . .
C34 C 0.4506(4) 0.6192(4) 0.29502(13) 0.0282(7) Uani 1 1 d DU . .
H34 H 0.4454 0.7077 0.2912 0.034 Uiso 1 1 calc R . .
C35 C 0.5413(4) 0.5537(3) 0.33078(13) 0.0230(8) Uani 1 1 d DU . .
H35 H 0.6075 0.5907 0.3551 0.028 Uiso 1 1 calc R . .
C36 C 0.2814(4) 0.5673(4) 0.41947(14) 0.0244(8) Uani 1 1 d DU . .
C37 C 0.2470(4) 0.4375(4) 0.41354(14) 0.0234(8) Uani 1 1 d DU . .
H37 H 0.2881 0.3703 0.4331 0.028 Uiso 1 1 calc R . .
C38 C 0.1409(4) 0.4265(4) 0.37332(14) 0.0256(9) Uani 1 1 d DU . .
H38 H 0.0976 0.3507 0.3614 0.031 Uiso 1 1 calc R . .
C39 C 0.1106(4) 0.5487(4) 0.35398(16) 0.0287(8) Uani 1 1 d DU . .
H39 H 0.0442 0.5687 0.3265 0.034 Uiso 1 1 calc R . .
C40 C 0.1952(4) 0.6347(4) 0.38247(13) 0.0273(8) Uani 1 1 d DU . .
H40 H 0.1951 0.7231 0.3778 0.033 Uiso 1 1 calc R . .
C41 C 0.3300(4) 0.6351(4) 0.52245(14) 0.0297(8) Uani 1 1 d DU . .
C42 C 0.4162(5) 0.6720(4) 0.56460(16) 0.0441(12) Uani 1 1 d DU . .
H42 H 0.5168 0.6901 0.5594 0.053 Uiso 1 1 calc R . .
C43 C 0.3550(7) 0.6824(5) 0.61449(17) 0.0522(14) Uani 1 1 d DU . .
H43 H 0.4131 0.7111 0.6431 0.063 Uiso 1 1 calc R . .
C44 C 0.2105(6) 0.6516(4) 0.62288(18) 0.0485(13) Uani 1 1 d DU . .
H44 H 0.1700 0.6544 0.6573 0.058 Uiso 1 1 calc R . .
C45 C 0.1266(5) 0.6167(5) 0.58066(16) 0.0437(11) Uani 1 1 d DU . .
H45 H 0.0258 0.5996 0.5858 0.052 Uiso 1 1 calc R . .
C46 C 0.1850(5) 0.6061(4) 0.53097(15) 0.0345(10) Uani 1 1 d DU . .
H46 H 0.1255 0.5788 0.5025 0.041 Uiso 1 1 calc R . .

loop_
_atom_site_aniso_label
_atom_site_aniso_U_11
_atom_site_aniso_U_22
_atom_site_aniso_U_33
_atom_site_aniso_U_23
_atom_site_aniso_U_13
_atom_site_aniso_U_12
Au 0.02227(6) 0.01929(6) 0.02259(6) 0.00033(6) 0.00038(6) 0.00131(6)
Fe 0.0219(3) 0.0180(2) 0.0179(2) 0.0009(2) 0.0007(2) 0.00101(19)
P 0.0212(5) 0.0202(5) 0.0175(5) 0.0001(4) -0.0012(3) 0.0021(3)
Cl 0.0265(5) 0.0227(5) 0.0324(5) -0.0020(4) -0.0015(4) -0.0020(4)
S 0.0302(6) 0.0521(6) 0.0268(5) -0.0117(5) 0.0057(4) -0.0151(6)
C11 0.030(2) 0.027(2) 0.0194(18) -0.0022(14) -0.0024(16) 0.0109(16)
C12 0.028(2) 0.049(3) 0.032(2) -0.0126(19) -0.0070(18) 0.0077(19)
C13 0.038(3) 0.065(3) 0.043(3) -0.024(2) -0.020(2) 0.014(2)
C14 0.059(4) 0.073(4) 0.024(2) -0.015(2) -0.020(2) 0.032(3)
C15 0.056(3) 0.064(3) 0.021(2) 0.008(2) -0.003(2) 0.030(2)
C16 0.039(2) 0.036(2) 0.0233(19) 0.0072(16) -0.0013(19) 0.015(2)
C21 0.0197(19) 0.025(2) 0.0201(17) -0.0061(15) -0.0034(14) -0.0006(16)
C22 0.027(2) 0.036(2) 0.0206(19) -0.0011(16) -0.0019(16) 0.0030(17)
C23 0.027(2) 0.052(3) 0.0264(19) -0.0107(17) 0.0031(19) -0.001(2)
C24 0.022(2) 0.049(3) 0.037(2) -0.0233(19) 0.0029(18) 0.0015(19)
C25 0.021(2) 0.033(2) 0.046(2) -0.010(2) -0.0081(16) 0.004(2)
C26 0.0221(18) 0.0228(19) 0.033(2) -0.0029(17) -0.0082(18) 0.0014(14)
C31 0.022(2) 0.0227(18) 0.0176(17) -0.0008(14) 0.0014(14) 0.0022(14)
C32 0.026(2) 0.025(2) 0.0178(17) -0.0025(14) 0.0013(14) 0.0057(15)
C33 0.027(2) 0.034(2) 0.0185(18) 0.0050(16) 0.0031(15) 0.0075(18)
C34 0.0326(19) 0.0222(17) 0.0299(17) 0.0105(16) 0.0132(17) 0.005(2)
C35 0.0218(19) 0.0235(18) 0.0238(17) 0.0016(14) 0.0064(16) -0.0039(17)
C36 0.026(2) 0.026(2) 0.0211(19) -0.0051(15) 0.0048(15) -0.0064(17)
C37 0.026(2) 0.027(2) 0.0174(18) 0.0044(15) 0.0009(15) -0.0017(17)
C38 0.026(2) 0.028(2) 0.0224(18) -0.0012(15) 0.0020(16) -0.0071(17)
C39 0.0217(19) 0.037(2) 0.027(2) 0.0042(19) 0.0002(17) 0.0046(16)
C40 0.033(2) 0.023(2) 0.0263(18) 0.0010(17) 0.0112(15) 0.0011(19)
C41 0.037(2) 0.026(2) 0.0265(18) -0.0045(18) 0.0022(16) -0.004(2)
C42 0.049(3) 0.050(3) 0.033(2) -0.0095(19) 0.000(2) -0.019(2)
C43 0.081(4) 0.051(3) 0.025(2) -0.005(2) -0.009(2) -0.014(3)
C44 0.083(4) 0.027(3) 0.036(2) 0.0028(18) 0.025(2) 0.008(2)
C45 0.046(3) 0.045(3) 0.040(2) 0.011(2) 0.0127(19) 0.004(3)
C46 0.032(2) 0.043(3) 0.028(2) -0.0015(19) 0.0044(16) 0.000(2)

loop_
_atom_type_symbol
_atom_type_description
_atom_type_scat_dispersion_real
_atom_type_scat_dispersion_imag
_atom_type_scat_source
C C 0.0033 0.0016 'International Tables Vol C Tables 4.2.6.8 and 6.1.1.4'
H H 0.0000 0.0000 'International Tables Vol C Tables 4.2.6.8 and 6.1.1.4'
P P 0.1023 0.0942 'International Tables Vol C Tables 4.2.6.8 and 6.1.1.4'
S S 0.1246 0.1234 'International Tables Vol C Tables 4.2.6.8 and 6.1.1.4'
Cl Cl 0.1484 0.1585 'International Tables Vol C Tables 4.2.6.8 and 6.1.1.4'
Fe Fe 0.3463 0.8444 'International Tables Vol C Tables 4.2.6.8 and 6.1.1.4'
Au Au -2.0133 8.8022 'International Tables Vol C Tables 4.2.6.8 and 6.1.1.4'

loop_
_exptl_crystal_face_index_h
_exptl_crystal_face_index_k
_exptl_crystal_face_index_l
_exptl_crystal_face_perp_dist
0.00 -1.00 1.00 0.0240
0.00 1.00 -1.00 0.0240
0.00 -1.00 -2.00 0.0580
0.00 1.00 2.00 0.0620
-1.00 0.00 1.00 0.0920
1.00 0.00 -1.00 0.0990
1.00 0.00 1.00 0.1030
-1.00 0.00 -1.00 0.0810

loop_
_geom_angle_atom_site_label_1
_geom_angle_atom_site_label_2
_geom_angle_atom_site_label_3
_geom_angle
_geom_angle_site_symmetry_1
_geom_angle_site_symmetry_3
_geom_angle_publ_flag
P Au Cl 176.67(4) . . y
C36 Fe C40 40.95(15) . . ?
C36 Fe C32 161.35(15) . . ?
C40 Fe C32 157.01(15) . . ?
C36 Fe C31 124.03(15) . . ?
C40 Fe C31 158.40(15) . . ?
C32 Fe C31 41.20(13) . . ?
C36 Fe C35 107.36(15) . . ?
C40 Fe C35 120.51(16) . . ?
C32 Fe C35 68.87(15) . . ?
C31 Fe C35 41.14(14) . . ?
C36 Fe C39 68.45(16) . . ?
C40 Fe C39 40.21(15) . . ?
C32 Fe C39 122.86(16) . . ?
C31 Fe C39 161.10(15) . . ?
C35 Fe C39 155.09(16) . . ?
C36 Fe C37 40.98(14) . . ?
C40 Fe C37 68.47(16) . . ?
C32 Fe C37 125.43(15) . . ?
C31 Fe C37 110.74(15) . . ?
C35 Fe C37 125.73(14) . . ?
C39 Fe C37 68.18(16) . . ?
C36 Fe C34 121.46(15) . . ?
C40 Fe C34 104.38(16) . . ?
C32 Fe C34 68.29(15) . . ?
C31 Fe C34 68.64(15) . . ?
C35 Fe C34 40.43(14) . . ?
C39 Fe C34 119.25(16) . . ?
C37 Fe C34 159.87(15) . . ?
C36 Fe C33 156.67(16) . . ?
C40 Fe C33 119.96(15) . . ?
C32 Fe C33 40.55(14) . . ?
C31 Fe C33 68.73(14) . . ?
C35 Fe C33 68.26(14) . . ?
C39 Fe C33 105.38(16) . . ?
C37 Fe C33 159.55(16) . . ?
C34 Fe C33 40.39(15) . . ?
C36 Fe C38 68.32(15) . . ?
C40 Fe C38 67.85(16) . . ?
C32 Fe C38 109.61(15) . . ?
C31 Fe C38 126.49(15) . . ?
C35 Fe C38 162.90(15) . . ?
C39 Fe C38 40.43(15) . . ?
C37 Fe C38 40.30(14) . . ?
C34 Fe C38 156.18(15) . . ?
C33 Fe C38 122.42(15) . . ?
C31 P C11 108.31(16) . . y
C31 P C21 106.64(17) . . y
C11 P C21 104.69(17) . . y
C31 P Au 110.18(12) . . y
C11 P Au 116.94(13) . . y
C21 P Au 109.50(12) . . y
C36 S C41 102.67(18) . . y
C16 C11 C12 119.6(4) . . ?
C16 C11 P 119.9(3) . . ?
C12 C11 P 120.6(3) . . ?
C13 C12 C11 120.5(4) . . ?
C12 C13 C14 119.0(5) . . ?
C15 C14 C13 120.7(4) . . ?
C14 C15 C16 120.5(4) . . ?
C15 C16 C11 119.7(4) . . ?
C22 C21 C26 120.3(4) . . ?
C22 C21 P 122.2(3) . . ?
C26 C21 P 117.4(3) . . ?
C21 C22 C23 119.8(4) . . ?
C24 C23 C22 119.8(4) . . ?
C25 C24 C23 120.3(4) . . ?
C26 C25 C24 119.9(4) . . ?
C25 C26 C21 119.8(4) . . ?
C32 C31 C35 107.1(3) . . ?
C32 C31 P 122.9(3) . . ?
C35 C31 P 130.0(3) . . ?
C32 C31 Fe 69.37(19) . . ?
C35 C31 Fe 69.6(2) . . ?
P C31 Fe 124.69(19) . . ?
C33 C32 C31 108.3(3) . . ?
C33 C32 Fe 70.5(2) . . ?
C31 C32 Fe 69.43(19) . . ?
C32 C33 C34 108.1(3) . . ?
C32 C33 Fe 68.96(19) . . ?
C34 C33 Fe 69.79(19) . . ?
C35 C34 C33 108.4(3) . . ?
C35 C34 Fe 69.3(2) . . ?
C33 C34 Fe 69.8(2) . . ?
C34 C35 C31 108.2(3) . . ?
C34 C35 Fe 70.3(2) . . ?
C31 C35 Fe 69.2(2) . . ?
C40 C36 C37 107.3(4) . . ?
C40 C36 S 126.5(3) . . ?
C37 C36 S 125.9(3) . . ?
C40 C36 Fe 69.6(2) . . ?
C37 C36 Fe 70.0(2) . . ?
S C36 Fe 121.1(2) . . ?
C38 C37 C36 107.9(3) . . ?
C38 C37 Fe 70.5(2) . . ?
C36 C37 Fe 69.0(2) . . ?
C37 C38 C39 108.0(3) . . ?
C37 C38 Fe 69.2(2) . . ?
C39 C38 Fe 69.1(2) . . ?
C40 C39 C38 108.2(3) . . ?
C40 C39 Fe 69.5(2) . . ?
C38 C39 Fe 70.4(2) . . ?
C39 C40 C36 108.5(4) . . ?
C39 C40 Fe 70.3(2) . . ?
C36 C40 Fe 69.4(2) . . ?
C46 C41 C42 119.3(4) . . ?
C46 C41 S 124.6(3) . . ?
C42 C41 S 116.0(3) . . ?
C41 C42 C43 119.8(4) . . ?
C44 C43 C42 120.6(4) . . ?
C45 C44 C43 118.8(4) . . ?
C44 C45 C46 121.5(4) . . ?
C45 C46 C41 120.0(4) . . ?

loop_
_geom_bond_atom_site_label_1
_geom_bond_atom_site_label_2
_geom_bond_distance
_geom_bond_site_symmetry_2
_geom_bond_publ_flag
Au P 2.2280(9) . y
Au Cl 2.2939(10) . y
Fe C36 2.030(4) . ?
Fe C40 2.033(4) . ?
Fe C32 2.033(3) . ?
Fe C31 2.034(4) . ?
Fe C35 2.040(4) . ?
Fe C39 2.044(4) . ?
Fe C37 2.044(3) . ?
Fe C34 2.053(3) . ?
Fe C33 2.054(3) . ?
Fe C38 2.061(4) . ?
P C31 1.796(4) . y
P C11 1.813(4) . y
P C21 1.827(4) . y
S C36 1.753(4) . y
S C41 1.767(4) . y
C11 C16 1.387(5) . ?
C11 C12 1.399(5) . ?
C12 C13 1.382(6) . ?
C13 C14 1.394(7) . ?
C14 C15 1.369(6) . ?
C15 C16 1.385(5) . ?
C21 C22 1.383(5) . ?
C21 C26 1.391(5) . ?
C22 C23 1.389(5) . ?
C23 C24 1.385(6) . ?
C24 C25 1.385(6) . ?
C25 C26 1.383(5) . ?
C31 C32 1.431(5) . ?
C31 C35 1.431(5) . ?
C32 C33 1.416(5) . ?
C33 C34 1.418(5) . ?
C34 C35 1.414(5) . ?
C36 C40 1.421(5) . ?
C36 C37 1.426(5) . ?
C37 C38 1.414(5) . ?
C38 C39 1.418(5) . ?
C39 C40 1.401(5) . ?
C41 C46 1.380(5) . ?
C41 C42 1.387(5) . ?
C42 C43 1.390(6) . ?
C43 C44 1.379(7) . ?
C44 C45 1.370(6) . ?
C45 C46 1.375(5) . ?
